data_2244204
loop_
_publ_author_name
'Banna, Md. Hasan Al'
'Howlader, Md. Belayet Hossain'
'Miyatake, Ryuta'
'Sheikh, Md. Chanmiya'
'Zangrando, Ennio'

_publ_section_title
;
 Crystal structure of
 bis{4-[(4-methylbenzyl)oxy]-<i>N</i>'-(4-methylbenzylidene)benzohydrazidato}nickel(II)
;
_journal_coeditor_code WM5661
_journal_issue 10
_journal_name_full 'Acta Crystallographica Section E'
_journal_page_first 1081
_journal_page_last 1083
_journal_paper_doi 10.1107/S2056989022009392
_journal_volume 78
_journal_year 2022
_chemical_formula_iupac '[Ni (C23 H21 N2 O2)2]'
_chemical_formula_moiety 'C46 H42 N4 Ni O4'
_chemical_formula_sum 'C46 H42 N4 Ni O4'
_chemical_formula_weight 773.54
_chemical_name_systematic Bis{4-[(4-methylbenzyl)oxy]-<i>N</i>'-(4-methylbenzylidene)benzohydrazidato}nickel(II)
_space_group_crystal_system triclinic
_space_group_IT_number 2
_space_group_name_Hall '-P 1'
_space_group_name_H-M_alt 'P -1'
_atom_sites_solution_hydrogens geom
_audit_creation_method SHELXL-2019/2
_cell_angle_alpha 68.441(5)
_cell_angle_beta 83.739(6)
_cell_angle_gamma 88.032(6)
_cell_formula_units_Z 1
_cell_length_a 4.6914(2)
_cell_length_b 13.0677(7)
_cell_length_c 16.9923(8)
_cell_measurement_reflns_used 8457
_cell_measurement_temperature 173(2)
_cell_measurement_theta_max 27.46
_cell_measurement_theta_min 1.70
_cell_volume 963.05(9)
_computing_cell_refinement
;
CrystalStructure (Rigaku, 2018)
;
_computing_data_collection
;
CrystalStructure (Rigaku, 2018)
;
_computing_data_reduction
;
CrystalStructure (Rigaku, 2018)
;
_computing_molecular_graphics
;
DIAMOND (Brandenburg, 1999)
;
_computing_publication_material
;
WinGX (Farrugia, 2012)
;
_computing_structure_refinement
;
SHELXL (Sheldrick, 2015b)
;
_computing_structure_solution
;
SHELXT (Sheldrick, 2015a)
;
_diffrn_ambient_temperature 173(2)
_diffrn_detector_area_resol_mean 10.000
_diffrn_measured_fraction_theta_full 0.997
_diffrn_measured_fraction_theta_max 0.996
_diffrn_measurement_device_type 'Rigaku R-AXIS RAPID'
_diffrn_measurement_method \w
_diffrn_radiation_type MoK\a
_diffrn_radiation_wavelength 0.71075
_diffrn_reflns_av_R_equivalents 0.0242
_diffrn_reflns_av_unetI/netI 0.0330
_diffrn_reflns_limit_h_max 5
_diffrn_reflns_limit_h_min -6
_diffrn_reflns_limit_k_max 16
_diffrn_reflns_limit_k_min -16
_diffrn_reflns_limit_l_max 22
_diffrn_reflns_limit_l_min -22
_diffrn_reflns_number 9456
_diffrn_reflns_theta_full 25.242
_diffrn_reflns_theta_max 27.463
_diffrn_reflns_theta_min 2.465
_exptl_absorpt_coefficient_mu 0.554
_exptl_absorpt_correction_T_max 0.984
_exptl_absorpt_correction_T_min 0.761
_exptl_absorpt_correction_type multi-scan
_exptl_absorpt_process_details
;
(ABSCOR; Rigaku, 1995)
;
_exptl_crystal_colour orange
_exptl_crystal_density_diffrn 1.334
_exptl_crystal_description platelet
_exptl_crystal_F_000 406
_exptl_crystal_size_max 0.320
_exptl_crystal_size_mid 0.080
_exptl_crystal_size_min 0.030
_refine_diff_density_max 0.415
_refine_diff_density_min -0.187
_refine_ls_extinction_method none
_refine_ls_goodness_of_fit_ref 1.063
_refine_ls_hydrogen_treatment constr
_refine_ls_matrix_type full
_refine_ls_number_parameters 252
_refine_ls_number_reflns 4375
_refine_ls_number_restraints 0
_refine_ls_restrained_S_all 1.063
_refine_ls_R_factor_all 0.0447
_refine_ls_R_factor_gt 0.0367
_refine_ls_shift/su_max 0.006
_refine_ls_shift/su_mean 0.000
_refine_ls_structure_factor_coef Fsqd
_refine_ls_weighting_details 'w=1/[\s^2^(Fo^2^)+(0.0564P)^2^+0.1727P] where P=(Fo^2^+2Fc^2^)/3'
_refine_ls_weighting_scheme calc
_refine_ls_wR_factor_gt 0.0924
_refine_ls_wR_factor_ref 0.0963
_reflns_number_gt 3883
_reflns_number_total 4375
_reflns_threshold_expression 'I > 2\s(I)'
_cod_data_source_file wm5661sup1.cif
_cod_data_source_block I
_cod_database_code 2244204
_shelx_space_group_comment
;
The symmetry employed for this shelxl refinement is uniquely defined
by the following loop, which should always be used as a source of
symmetry information in preference to the above space-group names.
They are only intended as comments.
;
_shelx_estimated_absorpt_t_min 0.843
_shelx_estimated_absorpt_t_max 0.984

loop_
_space_group_symop_operation_xyz
'x, y, z'
'-x, -y, -z'

loop_
_atom_site_type_symbol
_atom_site_label
_atom_site_fract_x
_atom_site_fract_y
_atom_site_fract_z
_atom_site_U_iso_or_equiv
_atom_site_adp_type
_atom_site_calc_flag
_atom_site_occupancy
_atom_site_disorder_assembly
_atom_site_disorder_group
Ni Ni1 1.000000 0.000000 1.000000 0.02390(10) Uani d 1 . .
O O1 0.8708(2) 0.13421(8) 0.93185(7) 0.0267(2) Uani d 1 . .
O O2 0.2680(3) 0.52033(9) 0.65888(7) 0.0339(3) Uani d 1 . .
N N1 0.7701(3) -0.05385(10) 0.94061(8) 0.0250(3) Uani d 1 . .
N N2 0.6329(3) 0.02767(10) 0.87729(8) 0.0272(3) Uani d 1 . .
C C1 0.1840(3) -0.32649(13) 0.85447(11) 0.0313(3) Uani d 1 . .
C C2 0.2533(4) -0.21651(14) 0.80907(11) 0.0389(4) Uani d 1 . .
H H2 0.183365 -0.181019 0.755246 0.047 Uiso calc 1 . .
C C3 0.4201(4) -0.15681(13) 0.83933(11) 0.0354(4) Uani d 1 . .
H H3 0.457644 -0.081018 0.807386 0.042 Uiso calc 1 . .
C C4 0.5340(3) -0.20830(12) 0.91727(10) 0.0267(3) Uani d 1 . .
C C5 0.4694(4) -0.31917(12) 0.96220(10) 0.0302(3) Uani d 1 . .
H H5 0.546693 -0.355980 1.014716 0.036 Uiso calc 1 . .
C C6 0.2951(4) -0.37703(13) 0.93214(11) 0.0325(3) Uani d 1 . .
H H6 0.250866 -0.452077 0.964938 0.039 Uiso calc 1 . .
C C7 -0.0032(4) -0.38838(15) 0.82047(13) 0.0408(4) Uani d 1 . .
H H7A -0.191485 -0.353241 0.813325 0.049 Uiso calc 1 . .
H H7B -0.026408 -0.464591 0.860552 0.049 Uiso calc 1 . .
H H7C 0.086306 -0.387620 0.765383 0.049 Uiso calc 1 . .
C C8 0.7190(3) -0.15674(12) 0.95597(10) 0.0269(3) Uani d 1 . .
H H8 0.818971 -0.207025 0.999831 0.032 Uiso calc 1 . .
C C9 0.7016(3) 0.12306(12) 0.87971(9) 0.0248(3) Uani d 1 . .
C C10 0.5783(3) 0.22452(12) 0.82102(9) 0.0246(3) Uani d 1 . .
C C11 0.6537(4) 0.32665(12) 0.82264(10) 0.0285(3) Uani d 1 . .
H H11 0.782209 0.329648 0.861251 0.034 Uiso calc 1 . .
C C12 0.5427(4) 0.42268(12) 0.76866(10) 0.0311(3) Uani d 1 . .
H H12 0.592488 0.491322 0.770952 0.037 Uiso calc 1 . .
C C13 0.3584(3) 0.41942(12) 0.71090(9) 0.0272(3) Uani d 1 . .
C C14 0.2802(4) 0.31891(13) 0.70838(10) 0.0300(3) Uani d 1 . .
H H14 0.154229 0.316308 0.669017 0.036 Uiso calc 1 . .
C C15 0.3889(4) 0.22253(12) 0.76416(10) 0.0289(3) Uani d 1 . .
H H15 0.332585 0.153781 0.763416 0.035 Uiso calc 1 . .
C C16 0.1042(4) 0.52370(13) 0.59118(10) 0.0338(4) Uani d 1 . .
H H16A -0.077691 0.482264 0.614859 0.041 Uiso calc 1 . .
H H16B 0.214098 0.489949 0.553892 0.041 Uiso calc 1 . .
C C17 0.0433(4) 0.64249(13) 0.54117(10) 0.0342(4) Uani d 1 . .
C C18 0.1936(5) 0.69725(15) 0.46333(12) 0.0467(5) Uani d 1 . .
H H18 0.341540 0.660436 0.441520 0.056 Uiso calc 1 . .
C C19 0.1304(6) 0.80648(16) 0.41616(13) 0.0533(5) Uani d 1 . .
H H19 0.235121 0.842724 0.362308 0.064 Uiso calc 1 . .
C C20 -0.0782(5) 0.86203(16) 0.44579(14) 0.0549(6) Uani d 1 . .
C C21 -0.2279(6) 0.80699(18) 0.52500(17) 0.0641(6) Uani d 1 . .
H H21 -0.372618 0.844499 0.547317 0.077 Uiso calc 1 . .
C C22 -0.1685(5) 0.69813(16) 0.57170(14) 0.0490(5) Uani d 1 . .
H H22 -0.274742 0.661553 0.625238 0.059 Uiso calc 1 . .
C C23 -0.1500(7) 0.98005(19) 0.3935(2) 0.0871(10) Uani d 1 . .
H H23A -0.100061 1.028406 0.422521 0.104 Uiso calc 1 . .
H H23B -0.355632 0.985730 0.387091 0.104 Uiso calc 1 . .
H H23C -0.040649 1.002234 0.337299 0.104 Uiso calc 1 . .

loop_
_atom_site_aniso_label
_atom_site_aniso_U_11
_atom_site_aniso_U_22
_atom_site_aniso_U_33
_atom_site_aniso_U_12
_atom_site_aniso_U_13
_atom_site_aniso_U_23
Ni1 0.02565(16) 0.01922(14) 0.02805(16) 0.00079(10) -0.01098(11) -0.00788(11)
O1 0.0289(6) 0.0218(5) 0.0305(5) 0.0003(4) -0.0119(4) -0.0083(4)
O2 0.0470(7) 0.0234(5) 0.0318(6) 0.0040(5) -0.0195(5) -0.0069(5)
N1 0.0265(6) 0.0217(6) 0.0269(6) 0.0018(5) -0.0089(5) -0.0073(5)
N2 0.0305(7) 0.0212(6) 0.0303(6) 0.0023(5) -0.0131(5) -0.0074(5)
C1 0.0277(8) 0.0324(8) 0.0412(9) 0.0015(6) -0.0071(7) -0.0214(7)
C2 0.0479(11) 0.0329(8) 0.0393(9) 0.0032(8) -0.0218(8) -0.0128(7)
C3 0.0457(10) 0.0248(7) 0.0360(9) -0.0020(7) -0.0170(7) -0.0077(7)
C4 0.0287(8) 0.0234(7) 0.0306(8) 0.0018(6) -0.0084(6) -0.0117(6)
C5 0.0353(9) 0.0253(7) 0.0313(8) 0.0008(6) -0.0093(7) -0.0106(6)
C6 0.0363(9) 0.0252(7) 0.0376(8) -0.0041(6) -0.0050(7) -0.0126(7)
C7 0.0373(10) 0.0442(10) 0.0525(11) -0.0026(8) -0.0119(8) -0.0291(9)
C8 0.0282(8) 0.0235(7) 0.0297(7) 0.0019(6) -0.0097(6) -0.0088(6)
C9 0.0236(7) 0.0245(7) 0.0264(7) 0.0004(6) -0.0054(6) -0.0086(6)
C10 0.0251(7) 0.0229(7) 0.0252(7) 0.0010(6) -0.0052(6) -0.0075(6)
C11 0.0324(8) 0.0256(7) 0.0294(8) 0.0010(6) -0.0114(6) -0.0100(6)
C12 0.0396(9) 0.0226(7) 0.0328(8) -0.0003(6) -0.0126(7) -0.0098(6)
C13 0.0308(8) 0.0235(7) 0.0251(7) 0.0025(6) -0.0069(6) -0.0055(6)
C14 0.0333(8) 0.0275(7) 0.0316(8) 0.0016(6) -0.0142(7) -0.0107(6)
C15 0.0318(8) 0.0236(7) 0.0329(8) -0.0010(6) -0.0095(6) -0.0103(6)
C16 0.0415(10) 0.0290(8) 0.0323(8) 0.0039(7) -0.0175(7) -0.0095(7)
C17 0.0419(10) 0.0281(8) 0.0329(8) 0.0019(7) -0.0176(7) -0.0079(7)
C18 0.0639(13) 0.0373(10) 0.0352(9) 0.0030(9) -0.0061(9) -0.0090(8)
C19 0.0788(16) 0.0381(10) 0.0358(10) -0.0077(10) -0.0143(10) -0.0021(8)
C20 0.0710(15) 0.0297(9) 0.0589(13) 0.0028(9) -0.0322(11) -0.0033(9)
C21 0.0626(15) 0.0408(11) 0.0793(16) 0.0178(10) -0.0088(13) -0.0120(11)
C22 0.0490(12) 0.0379(10) 0.0505(11) 0.0070(9) -0.0047(9) -0.0055(9)
C23 0.111(2) 0.0359(12) 0.097(2) 0.0088(13) -0.0446(19) 0.0047(13)

loop_
_atom_type_symbol
_atom_type_description
_atom_type_scat_dispersion_real
_atom_type_scat_dispersion_imag
_atom_type_scat_source
C C 0.0033 0.0016 'International Tables Vol C Tables 4.2.6.8 and 6.1.1.4'
H H 0.0000 0.0000 'International Tables Vol C Tables 4.2.6.8 and 6.1.1.4'
N N 0.0061 0.0033 'International Tables Vol C Tables 4.2.6.8 and 6.1.1.4'
Ni Ni 0.3393 1.1124 'International Tables Vol C Tables 4.2.6.8 and 6.1.1.4'
O O 0.0106 0.0060 'International Tables Vol C Tables 4.2.6.8 and 6.1.1.4'

loop_
_geom_angle_atom_site_label_1
_geom_angle_atom_site_label_2
_geom_angle_atom_site_label_3
_geom_angle_site_symmetry_1
_geom_angle_site_symmetry_3
_geom_angle
_geom_angle_publ_flag
O1 Ni1 O1 2_757 . 180.0 ?
O1 Ni1 N1 2_757 . 96.53(5) ?
O1 Ni1 N1 . . 83.47(5) ?
O1 Ni1 N1 2_757 2_757 83.47(5) ?
O1 Ni1 N1 . 2_757 96.53(5) ?
N1 Ni1 N1 . 2_757 180.00(5) ?
C9 O1 Ni1 . . 111.02(9) ?
C13 O2 C16 . . 117.77(12) ?
C8 N1 N2 . . 119.42(12) ?
C8 N1 Ni1 . . 125.97(11) ?
N2 N1 Ni1 . . 114.52(9) ?
C9 N2 N1 . . 107.12(12) ?
C2 C1 C6 . . 117.53(15) ?
C2 C1 C7 . . 121.02(16) ?
C6 C1 C7 . . 121.45(15) ?
C3 C2 C1 . . 122.41(16) ?
C3 C2 H2 . . 118.8 ?
C1 C2 H2 . . 118.8 ?
C2 C3 C4 . . 119.88(15) ?
C2 C3 H3 . . 120.1 ?
C4 C3 H3 . . 120.1 ?
C5 C4 C3 . . 117.81(14) ?
C5 C4 C8 . . 116.21(13) ?
C3 C4 C8 . . 125.97(14) ?
C6 C5 C4 . . 121.58(15) ?
C6 C5 H5 . . 119.2 ?
C4 C5 H5 . . 119.2 ?
C5 C6 C1 . . 120.75(15) ?
C5 C6 H6 . . 119.6 ?
C1 C6 H6 . . 119.6 ?
C1 C7 H7A . . 109.5 ?
C1 C7 H7B . . 109.5 ?
H7A C7 H7B . . 109.5 ?
C1 C7 H7C . . 109.5 ?
H7A C7 H7C . . 109.5 ?
H7B C7 H7C . . 109.5 ?
N1 C8 C4 . . 130.93(14) ?
N1 C8 H8 . . 114.5 ?
C4 C8 H8 . . 114.5 ?
O1 C9 N2 . . 123.84(13) ?
O1 C9 C10 . . 117.23(12) ?
N2 C9 C10 . . 118.93(13) ?
C15 C10 C11 . . 118.51(14) ?
C15 C10 C9 . . 122.35(13) ?
C11 C10 C9 . . 119.15(13) ?
C12 C11 C10 . . 120.54(14) ?
C12 C11 H11 . . 119.7 ?
C10 C11 H11 . . 119.7 ?
C11 C12 C13 . . 120.22(14) ?
C11 C12 H12 . . 119.9 ?
C13 C12 H12 . . 119.9 ?
O2 C13 C12 . . 114.99(13) ?
O2 C13 C14 . . 124.86(14) ?
C12 C13 C14 . . 120.15(14) ?
C15 C14 C13 . . 119.15(14) ?
C15 C14 H14 . . 120.4 ?
C13 C14 H14 . . 120.4 ?
C14 C15 C10 . . 121.40(14) ?
C14 C15 H15 . . 119.3 ?
C10 C15 H15 . . 119.3 ?
O2 C16 C17 . . 107.78(13) ?
O2 C16 H16A . . 110.2 ?
C17 C16 H16A . . 110.2 ?
O2 C16 H16B . . 110.2 ?
C17 C16 H16B . . 110.2 ?
H16A C16 H16B . . 108.5 ?
C18 C17 C22 . . 118.55(17) ?
C18 C17 C16 . . 120.82(17) ?
C22 C17 C16 . . 120.61(16) ?
C17 C18 C19 . . 120.5(2) ?
C17 C18 H18 . . 119.7 ?
C19 C18 H18 . . 119.7 ?
C20 C19 C18 . . 121.3(2) ?
C20 C19 H19 . . 119.3 ?
C18 C19 H19 . . 119.3 ?
C19 C20 C21 . . 118.14(18) ?
C19 C20 C23 . . 121.1(2) ?
C21 C20 C23 . . 120.7(2) ?
C22 C21 C20 . . 120.8(2) ?
C22 C21 H21 . . 119.6 ?
C20 C21 H21 . . 119.6 ?
C17 C22 C21 . . 120.6(2) ?
C17 C22 H22 . . 119.7 ?
C21 C22 H22 . . 119.7 ?
C20 C23 H23A . . 109.5 ?
C20 C23 H23B . . 109.5 ?
H23A C23 H23B . . 109.5 ?
C20 C23 H23C . . 109.5 ?
H23A C23 H23C . . 109.5 ?
H23B C23 H23C . . 109.5 ?

loop_
_geom_bond_atom_site_label_1
_geom_bond_atom_site_label_2
_geom_bond_site_symmetry_2
_geom_bond_distance
_geom_bond_publ_flag
Ni1 O1 2_757 1.8363(10) ?
Ni1 O1 . 1.8363(10) ?
Ni1 N1 . 1.8677(12) ?
Ni1 N1 2_757 1.8678(12) ?
O1 C9 . 1.3009(18) ?
O2 C13 . 1.3736(17) ?
O2 C16 . 1.4383(18) ?
N1 C8 . 1.2977(19) ?
N1 N2 . 1.4030(16) ?
N2 C9 . 1.3145(18) ?
C1 C2 . 1.389(2) ?
C1 C6 . 1.391(2) ?
C1 C7 . 1.504(2) ?
C2 C3 . 1.382(2) ?
C2 H2 . 0.9500 ?
C3 C4 . 1.402(2) ?
C3 H3 . 0.9500 ?
C4 C5 . 1.393(2) ?
C4 C8 . 1.460(2) ?
C5 C6 . 1.385(2) ?
C5 H5 . 0.9500 ?
C6 H6 . 0.9500 ?
C7 H7A . 0.9800 ?
C7 H7B . 0.9800 ?
C7 H7C . 0.9800 ?
C8 H8 . 0.9500 ?
C9 C10 . 1.479(2) ?
C10 C15 . 1.389(2) ?
C10 C11 . 1.403(2) ?
C11 C12 . 1.378(2) ?
C11 H11 . 0.9500 ?
C12 C13 . 1.390(2) ?
C12 H12 . 0.9500 ?
C13 C14 . 1.392(2) ?
C14 C15 . 1.389(2) ?
C14 H14 . 0.9500 ?
C15 H15 . 0.9500 ?
C16 C17 . 1.506(2) ?
C16 H16A . 0.9900 ?
C16 H16B . 0.9900 ?
C17 C18 . 1.376(3) ?
C17 C22 . 1.378(3) ?
C18 C19 . 1.396(3) ?
C18 H18 . 0.9500 ?
C19 C20 . 1.360(3) ?
C19 H19 . 0.9500 ?
C20 C21 . 1.393(3) ?
C20 C23 . 1.518(3) ?
C21 C22 . 1.386(3) ?
C21 H21 . 0.9500 ?
C22 H22 . 0.9500 ?
C23 H23A . 0.9800 ?
C23 H23B . 0.9800 ?
C23 H23C . 0.9800 ?

loop_
_geom_hbond_atom_site_label_D
_geom_hbond_atom_site_label_H
_geom_hbond_atom_site_label_A
_geom_hbond_site_symmetry_A
_geom_hbond_distance_DH
_geom_hbond_distance_HA
_geom_hbond_distance_DA
_geom_hbond_angle_DHA
_geom_hbond_publ_flag
C8 H8 O1 2_757 0.95 2.38 2.9455(18) 118.1 yes
C3 H3 N2 . 0.95 2.37 2.945(2) 118.2 yes
C11 H11 O1 . 0.95 2.43 2.7590(19) 99.9 yes

loop_
_geom_torsion_atom_site_label_1
_geom_torsion_atom_site_label_2
_geom_torsion_atom_site_label_3
_geom_torsion_atom_site_label_4
_geom_torsion_site_symmetry_1
_geom_torsion_site_symmetry_2
_geom_torsion_site_symmetry_3
_geom_torsion_site_symmetry_4
_geom_torsion
_geom_torsion_publ_flag
N1 Ni1 O1 C9 . . . . -1.22(10) ?
N1 Ni1 O1 C9 2_757 . . . 178.78(10) ?
O1 Ni1 N1 C8 2_757 . . . 5.45(14) ?
O1 Ni1 N1 C8 . . . . -174.55(14) ?
O1 Ni1 N1 N2 2_757 . . . -178.16(10) ?
O1 Ni1 N1 N2 . . . . 1.84(10) ?
C8 N1 N2 C9 . . . . 174.67(14) ?
Ni1 N1 N2 C9 . . . . -1.98(15) ?
C6 C1 C2 C3 . . . . -1.5(3) ?
C7 C1 C2 C3 . . . . 178.71(17) ?
C1 C2 C3 C4 . . . . 2.2(3) ?
C2 C3 C4 C5 . . . . -0.9(3) ?
C2 C3 C4 C8 . . . . 178.31(16) ?
C3 C4 C5 C6 . . . . -1.0(3) ?
C8 C4 C5 C6 . . . . 179.76(15) ?
C4 C5 C6 C1 . . . . 1.6(3) ?
C2 C1 C6 C5 . . . . -0.4(3) ?
C7 C1 C6 C5 . . . . 179.40(16) ?
N2 N1 C8 C4 . . . . 0.3(3) ?
Ni1 N1 C8 C4 . . . . 176.52(13) ?
C5 C4 C8 N1 . . . . -164.03(17) ?
C3 C4 C8 N1 . . . . 16.8(3) ?
Ni1 O1 C9 N2 . . . . 0.40(19) ?
Ni1 O1 C9 C10 . . . . 179.52(10) ?
N1 N2 C9 O1 . . . . 1.0(2) ?
N1 N2 C9 C10 . . . . -178.07(12) ?
O1 C9 C10 C15 . . . . -178.23(14) ?
N2 C9 C10 C15 . . . . 0.9(2) ?
O1 C9 C10 C11 . . . . 1.6(2) ?
N2 C9 C10 C11 . . . . -179.24(15) ?
C15 C10 C11 C12 . . . . -0.3(2) ?
C9 C10 C11 C12 . . . . 179.90(14) ?
C10 C11 C12 C13 . . . . -1.1(3) ?
C16 O2 C13 C12 . . . . 172.90(15) ?
C16 O2 C13 C14 . . . . -6.6(2) ?
C11 C12 C13 O2 . . . . -178.27(15) ?
C11 C12 C13 C14 . . . . 1.3(3) ?
O2 C13 C14 C15 . . . . 179.45(15) ?
C12 C13 C14 C15 . . . . 0.0(3) ?
C13 C14 C15 C10 . . . . -1.4(3) ?
C11 C10 C15 C14 . . . . 1.5(2) ?
C9 C10 C15 C14 . . . . -178.65(15) ?
C13 O2 C16 C17 . . . . -177.34(14) ?
O2 C16 C17 C18 . . . . 103.66(19) ?
O2 C16 C17 C22 . . . . -77.6(2) ?
C22 C17 C18 C19 . . . . -0.6(3) ?
C16 C17 C18 C19 . . . . 178.15(17) ?
C17 C18 C19 C20 . . . . 0.6(3) ?
C18 C19 C20 C21 . . . . 0.1(3) ?
C18 C19 C20 C23 . . . . -178.8(2) ?
C19 C20 C21 C22 . . . . -0.9(4) ?
C23 C20 C21 C22 . . . . 178.1(2) ?
C18 C17 C22 C21 . . . . -0.2(3) ?
C16 C17 C22 C21 . . . . -178.91(19) ?
C20 C21 C22 C17 . . . . 0.9(4) ?

_cod_database_fobs_code 2244204
